data_2101448
loop_
_publ_author_name
'B\"ocskei, Zs.'
'Simon, K.'
'N\'emeth, V.'
'\'Agai, B.'
'Toke, L.'

_publ_section_title
;
 Interesting conformational and substitutional disorder in the crystal
 structures of three homologous crowns
;
_journal_issue 1
_journal_name_full 'Acta Crystallographica Section B'
_journal_page_first 194
_journal_page_last 200
_journal_paper_doi 10.1107/S0108768195008135
_journal_volume 52
_journal_year 1996
_chemical_formula_sum 'C16 H16 Cl N O3'
_chemical_formula_weight 305.75
_chemical_name_systematic
;
 ?
;
_symmetry_cell_setting monoclinic
_symmetry_space_group_name_Hall '-P 2yab'
_symmetry_space_group_name_H-M 'P 1 21/a 1'
_audit_creation_method SHELXL
_cell_angle_alpha 90.00
_cell_angle_beta 93.04(3)
_cell_angle_gamma 90.00
_cell_formula_units_Z 8
_cell_length_a 13.922(6)
_cell_length_b 6.951(3)
_cell_length_c 30.173(7)
_cell_measurement_temperature 298(2)
_cell_volume 2915.8(19)
_computing_structure_refinement 'SHELXL-93 (Sheldrick, 1993)'
_computing_structure_solution 'SHELXS-86 (Sheldrick, 1990)'
_diffrn_ambient_temperature 298(2)
_diffrn_radiation_monochromator graphite
_diffrn_radiation_source 'fine-focus sealed tube'
_diffrn_radiation_type CuK\a
_diffrn_radiation_wavelength 1.54180
_diffrn_reflns_av_R_equivalents 0.0985
_diffrn_reflns_av_sigmaI/netI 0.3320
_diffrn_reflns_limit_h_max 16
_diffrn_reflns_limit_h_min 0
_diffrn_reflns_limit_k_max 8
_diffrn_reflns_limit_k_min 0
_diffrn_reflns_limit_l_max 37
_diffrn_reflns_limit_l_min -37
_diffrn_reflns_number 4542
_diffrn_reflns_theta_max 60.00
_diffrn_reflns_theta_min 2.93
_exptl_absorpt_coefficient_mu 2.407
_exptl_crystal_density_diffrn 1.393
_exptl_crystal_F_000 1280
_exptl_crystal_size_max 0.40
_exptl_crystal_size_mid 0.20
_exptl_crystal_size_min 0.08
_refine_diff_density_max 1.079
_refine_diff_density_min -0.363
_refine_ls_extinction_method none
_refine_ls_goodness_of_fit_all 0.970
_refine_ls_goodness_of_fit_obs 1.308
_refine_ls_matrix_type full
_refine_ls_number_parameters 375
_refine_ls_number_reflns 4187
_refine_ls_number_restraints 50
_refine_ls_restrained_S_all 1.058
_refine_ls_restrained_S_obs 1.274
_refine_ls_R_factor_all 0.3347
_refine_ls_R_factor_obs 0.0748
_refine_ls_shift/esd_max 0.002
_refine_ls_shift/esd_mean 0.000
_refine_ls_structure_factor_coef Fsqd
_refine_ls_weighting_details 'w=1/[\s^2^(Fo^2^)+(0.1345P)^2^+0.0000P] where P=(Fo^2^+2Fc^2^)/3'
_refine_ls_weighting_scheme calc
_refine_ls_wR_factor_all 0.3420
_refine_ls_wR_factor_obs 0.1907
_reflns_number_observed 1110
_reflns_number_total 4323
_reflns_observed_criterion >2sigma(I)
_cod_data_source_file ka0027.cif
_cod_data_source_block nai
_cod_depositor_comments
;
The following automatic conversions were performed:

'_refine_ls_weighting_scheme' value 'calc
w=1/[\s^2^(Fo^2^)+(0.1345P)^2^+0.0000P] where P=(Fo^2^+2Fc^2^)/3' was
changed to 'calc'. New tag '_refine_ls_weighting_details' was
created. The value of the new tag was set to
'w=1/[\s^2^(Fo^2^)+(0.1345P)^2^+0.0000P] where P=(Fo^2^+2Fc^2^)/3'.

Automatic conversion script
Id: cif_fix_values 3143 2015-03-26 13:38:13Z robertas 
;
_cod_original_cell_volume 2916.(2)
_cod_original_sg_symbol_H-M 'P 21/a'
_cod_database_code 2101448

loop_
_atom_site_aniso_label
_atom_site_aniso_U_11
_atom_site_aniso_U_22
_atom_site_aniso_U_33
_atom_site_aniso_U_12
_atom_site_aniso_U_13
_atom_site_aniso_U_23
Cl1 0.085(3) 0.061(2) 0.082(2) 0.003(3) -0.001(2) -0.006(2)
C2 0.039(7) 0.027(8) 0.075(8) -0.001(7) 0.024(7) -0.005(7)
C3 0.052(8) 0.035(8) 0.053(7) 0.008(8) -0.003(6) -0.007(7)
C4 0.058(9) 0.052(10) 0.038(7) -0.012(8) 0.012(7) -0.016(7)
C5 0.056(9) 0.045(9) 0.044(7) -0.009(8) 0.012(7) -0.006(7)
C6 0.048(9) 0.056(10) 0.055(8) -0.001(8) 0.003(7) 0.003(8)
C7 0.041(8) 0.064(10) 0.046(7) -0.009(8) 0.013(6) -0.014(7)
N8 0.040(6) 0.065(8) 0.050(6) -0.010(6) 0.006(5) -0.021(6)
C9 0.052(8) 0.035(8) 0.044(7) -0.005(8) -0.002(7) 0.016(7)
C10 0.069(9) 0.053(9) 0.039(7) -0.016(9) 0.012(7) -0.001(7)
C11 0.092(12) 0.049(9) 0.047(8) 0.014(10) 0.006(8) -0.005(7)
C12 0.057(10) 0.054(10) 0.086(10) -0.024(10) -0.032(8) -0.003(9)
C13 0.098(11) 0.052(10) 0.027(6) -0.003(10) -0.011(7) -0.035(6)
C14 0.043(8) 0.060(9) 0.030(6) 0.016(8) 0.008(6) 0.015(7)
O15 0.074(7) 0.055(6) 0.042(5) 0.007(6) 0.006(4) -0.001(5)
C16 0.066(10) 0.069(11) 0.055(8) -0.028(10) -0.004(7) -0.022(8)
C17 0.067(10) 0.053(10) 0.058(8) -0.014(9) -0.014(7) 0.003(8)
O18 0.054(6) 0.069(6) 0.042(5) 0.005(5) 0.007(4) 0.006(5)
C19 0.062(9) 0.048(9) 0.061(8) 0.006(8) 0.010(7) 0.006(8)
C20 0.074(10) 0.059(10) 0.055(8) -0.003(9) 0.024(7) 0.000(8)
O21 0.052(6) 0.045(6) 0.059(5) -0.005(5) -0.005(4) -0.002(5)
Cl1' 0.102(3) 0.057(2) 0.075(2) 0.012(2) 0.040(2) -0.002(2)
C2' 0.074(10) 0.051(10) 0.061(9) 0.013(9) 0.014(8) 0.002(8)
C3' 0.071(10) 0.044(9) 0.044(7) -0.014(8) 0.000(7) -0.017(7)
C4' 0.061(9) 0.053(9) 0.028(6) -0.009(8) 0.011(6) -0.003(6)
C5' 0.075(10) 0.036(8) 0.056(8) 0.001(8) 0.014(7) -0.001(7)
C6' 0.073(10) 0.045(10) 0.051(7) 0.001(8) -0.006(7) -0.008(7)
C7' 0.058(10) 0.042(10) 0.103(12) -0.015(8) -0.004(9) -0.039(10)
N8' 0.037(6) 0.068(8) 0.054(6) -0.017(6) 0.010(5) -0.027(6)
C9' 0.074(10) 0.023(7) 0.039(7) 0.018(8) -0.009(7) 0.013(6)
C10' 0.041(7) 0.045(8) 0.051(7) 0.002(7) 0.009(6) 0.021(7)
C11' 0.064(9) 0.056(9) 0.033(6) 0.017(9) 0.013(6) 0.008(7)
C12' 0.098(11) 0.048(9) 0.033(7) -0.018(9) 0.011(7) -0.025(7)
C13' 0.066(9) 0.055(9) 0.040(7) -0.012(9) 0.004(6) -0.021(7)
C14' 0.048(8) 0.041(8) 0.042(7) 0.002(8) 0.001(6) 0.019(7)
O15' 0.056(6) 0.063(7) 0.060(5) 0.005(6) 0.000(5) 0.005(5)
C16' 0.060(9) 0.065(11) 0.068(9) -0.006(9) 0.019(8) -0.002(9)
C17' 0.067(10) 0.053(10) 0.063(8) -0.005(9) 0.022(8) 0.002(8)
O18' 0.059(6) 0.069(7) 0.066(5) 0.007(6) 0.000(5) -0.003(6)
C19' 0.059(9) 0.062(10) 0.053(7) -0.001(9) 0.003(7) 0.015(8)
C20' 0.062(9) 0.059(11) 0.058(8) -0.013(9) -0.002(7) -0.001(8)
O21' 0.089(7) 0.056(7) 0.045(5) -0.012(6) 0.033(5) -0.012(5)

loop_
_atom_site_label
_atom_site_fract_x
_atom_site_fract_y
_atom_site_fract_z
_atom_site_U_iso_or_equiv
_atom_site_thermal_displace_type
_atom_site_calc_flag
_atom_site_refinement_flags
_atom_site_occupancy
_atom_site_type_symbol
Cl1 0.3414(3) -0.4028(5) 1.33051(12) 0.0761(12) Uani d . 1 Cl
C2 0.2560(7) -0.2212(15) 1.3268(4) 0.046(3) Uani d D 1 C
C3 0.2431(8) -0.0979(15) 1.3619(3) 0.047(3) Uani d D 1 C
H3 0.2823(8) -0.1109(15) 1.3876(3) 0.052(9) Uiso calc R 1 H
C4 0.1741(7) 0.0427(16) 1.3598(3) 0.049(4) Uani d D 1 C
C5 0.1147(8) 0.0518(16) 1.3209(3) 0.048(3) Uani d D 1 C
C6 0.1286(8) -0.0704(17) 1.2850(3) 0.053(4) Uani d D 1 C
H6 0.0892(8) -0.0606(17) 1.2592(3) 0.052(9) Uiso calc R 1 H
C7 0.2008(8) -0.2046(17) 1.2880(3) 0.050(4) Uani d D 1 C
H7 0.2122(8) -0.2836(17) 1.2639(3) 0.052(9) Uiso calc R 1 H
N8 0.1537(6) 0.1676(12) 1.3934(2) 0.052(3) Uani d D 1 N
H8 0.0941(6) 0.1791(12) 1.3991(2) 0.052(9) Uiso calc R 1 H
C9 0.2200(6) 0.2798(13) 1.4199(3) 0.044(3) Uani d D 1 C
C10 0.3196(6) 0.2665(16) 1.4175(3) 0.053(4) Uani d D 1 C
H10 0.3460(6) 0.1767(16) 1.3988(3) 0.052(9) Uiso calc R 1 H
C11 0.3789(8) 0.3877(18) 1.4430(4) 0.063(4) Uani d D 1 C
H11 0.4451(8) 0.3848(18) 1.4402(4) 0.052(9) Uiso calc R 1 H
C12 0.3405(8) 0.5110(18) 1.4723(4) 0.067(4) Uani d D 1 C
H12 0.3815(8) 0.5871(18) 1.4901(4) 0.052(9) Uiso calc R 1 H
C13 0.2430(8) 0.5267(17) 1.4762(3) 0.059(4) Uani d D 1 C
H13 0.2177(8) 0.6146(17) 1.4957(3) 0.052(9) Uiso calc R 1 H
C14 0.1844(7) 0.4088(16) 1.4505(3) 0.044(3) Uani d D 1 C
O15 0.0833(5) 0.4067(12) 1.4527(2) 0.057(2) Uani d D 1 O
C16 0.0353(8) 0.5844(18) 1.4427(3) 0.063(4) Uani d D 1 C
H16A 0.0666(8) 0.6863(18) 1.4600(3) 0.044(8) Uiso calc R 1 H
H16B -0.0306(8) 0.5755(18) 1.4513(3) 0.044(8) Uiso calc R 1 H
C17 0.0355(9) 0.6344(16) 1.3954(3) 0.060(4) Uani d D 1 C
H17A 0.0063(9) 0.7597(16) 1.3904(3) 0.044(8) Uiso calc R 1 H
H17B 0.1010(9) 0.6394(16) 1.3861(3) 0.044(8) Uiso calc R 1 H
O18 -0.0175(5) 0.4921(12) 1.3707(2) 0.055(2) Uani d D 1 O
C19 -0.0110(8) 0.4990(16) 1.3240(3) 0.057(4) Uani d D 1 C
H19A 0.0008(8) 0.6308(16) 1.3153(3) 0.044(8) Uiso calc R 1 H
H19B -0.0723(8) 0.4602(16) 1.3101(3) 0.044(8) Uiso calc R 1 H
C20 0.0650(8) 0.3758(16) 1.3072(4) 0.062(4) Uani d D 1 C
H20A 0.0691(8) 0.3930(16) 1.2755(4) 0.044(8) Uiso calc R 1 H
H20B 0.1268(8) 0.4076(16) 1.3217(4) 0.044(8) Uiso calc R 1 H
O21 0.0386(5) 0.1795(11) 1.3172(2) 0.052(2) Uani d D 1 O
Cl1' 0.4706(3) 0.2414(5) 0.99251(11) 0.0769(13) Uani d . 1 Cl
C2' 0.4716(8) 0.8998(17) 1.1264(4) 0.062(4) Uani d D 1 C
H2' 0.5029(8) 0.9812(17) 1.1074(4) 0.052(9) Uiso calc R 1 H
C3' 0.4034(8) 0.7720(16) 1.1093(3) 0.053(4) Uani d D 1 C
H3' 0.3893(8) 0.7699(16) 1.0789(3) 0.052(9) Uiso calc R 1 H
C4' 0.3560(8) 0.6488(16) 1.1356(3) 0.047(3) Uani d D 1 C
C5' 0.3764(8) 0.6607(16) 1.1815(3) 0.055(4) Uani d D 1 C
C6' 0.4453(8) 0.7895(17) 1.1990(3) 0.056(4) Uani d D 1 C
H6' 0.4587(8) 0.7954(17) 1.2295(3) 0.052(9) Uiso calc R 1 H
C7' 0.4934(8) 0.9073(17) 1.1712(4) 0.068(4) Uani d D 1 C
H7' 0.5403(8) 0.9914(17) 1.1827(4) 0.052(9) Uiso calc R 1 H
N8' 0.2859(4) 0.5181(8) 1.1214(2) 0.053(3) Uani d D 1 N
H8' 0.2326(4) 0.5201(8) 1.1345(2) 0.052(9) Uiso calc R 1 H
C9' 0.2944(4) 0.3813(8) 1.0870(2) 0.046(3) Uani d RD 1 C
C10' 0.3731(4) 0.3760(8) 1.0598(2) 0.045(3) Uani d RD 1 C
H10' 0.4241(4) 0.4611(8) 1.0646(2) 0.052(9) Uiso calc R 1 H
C11' 0.3735(8) 0.2429(17) 1.0260(3) 0.051(4) Uani d D 1 C
C12' 0.3017(9) 0.1120(18) 1.0196(3) 0.059(4) Uani d D 1 C
H12' 0.3053(9) 0.0209(18) 0.9972(3) 0.052(9) Uiso calc R 1 H
C13' 0.2237(8) 0.1116(16) 1.0458(3) 0.054(4) Uani d D 1 C
H13' 0.1739(8) 0.0236(16) 1.0412(3) 0.052(9) Uiso calc R 1 H
C14' 0.2221(7) 0.2455(15) 1.0790(3) 0.044(3) Uani d D 1 C
O15' 0.1447(5) 0.2594(12) 1.1077(2) 0.060(2) Uani d D 1 O
C16' 0.1297(8) 0.0922(18) 1.1340(3) 0.064(4) Uani d D 1 C
H16C 0.1283(8) -0.0204(18) 1.1150(3) 0.044(8) Uiso calc R 1 H
H16D 0.0676(8) 0.1021(18) 1.1470(3) 0.044(8) Uiso calc R 1 H
C17' 0.2042(8) 0.0663(16) 1.1695(3) 0.060(4) Uani d D 1 C
H17C 0.1939(8) -0.0541(16) 1.1848(3) 0.044(8) Uiso calc R 1 H
H17D 0.2669(8) 0.0612(16) 1.1570(3) 0.044(8) Uiso calc R 1 H
O18' 0.2012(5) 0.2217(12) 1.2000(3) 0.065(3) Uani d D 1 O
C19' 0.2818(7) 0.2378(16) 1.2306(3) 0.058(4) Uani d D 1 C
H19C 0.3051(7) 0.1097(16) 1.2380(3) 0.044(8) Uiso calc R 1 H
H19D 0.2612(7) 0.2966(16) 1.2576(3) 0.044(8) Uiso calc R 1 H
C20' 0.3616(8) 0.3507(16) 1.2143(4) 0.060(4) Uani d D 1 C
H20C 0.4171(8) 0.3436(16) 1.2350(4) 0.044(8) Uiso calc R 1 H
H20D 0.3796(8) 0.3025(16) 1.1858(4) 0.044(8) Uiso calc R 1 H
O21' 0.3273(6) 0.5476(12) 1.2102(2) 0.062(3) Uani d D 1 O

loop_
_atom_type_symbol
_atom_type_description
_atom_type_scat_dispersion_real
_atom_type_scat_dispersion_imag
_atom_type_scat_source
H H 0.0000 0.0000 'International Tables Vol C Tables 4.2.6.8 and 6.1.1.4'
Cl Cl 0.3639 0.7018 'International Tables Vol C Tables 4.2.6.8 and 6.1.1.4'
O O 0.0492 0.0322 'International Tables Vol C Tables 4.2.6.8 and 6.1.1.4'
N N 0.0311 0.0180 'International Tables Vol C Tables 4.2.6.8 and 6.1.1.4'
C C 0.0181 0.0091 'International Tables Vol C Tables 4.2.6.8 and 6.1.1.4'

loop_
_geom_angle_atom_site_label_1
_geom_angle_atom_site_label_2
_geom_angle_atom_site_label_3
_geom_angle
C7 C2 C3 120.9(9)
C7 C2 Cl1 117.9(8)
C3 C2 Cl1 121.2(8)
C4 C3 C2 121.8(8)
C3 C4 N8 126.1(8)
C3 C4 C5 116.9(9)
N8 C4 C5 116.9(9)
O21 C5 C6 117.6(8)
O21 C5 C4 120.9(9)
C6 C5 C4 121.5(9)
C7 C6 C5 119.6(9)
C2 C7 C6 119.3(9)
C4 N8 C9 127.4(7)
C10 C9 C14 117.7(6)
C10 C9 N8 123.5(6)
C14 C9 N8 118.7(7)
C11 C10 C9 119.7(7)
C12 C11 C10 120.1(9)
C11 C12 C13 122.1(9)
C14 C13 C12 117.8(9)
C13 C14 C9 122.5(8)
C13 C14 O15 123.0(9)
C9 C14 O15 114.5(8)
C14 O15 C16 115.9(8)
O15 C16 C17 112.7(9)
O18 C17 C16 108.5(9)
C19 O18 C17 116.1(8)
O18 C19 C20 114.0(8)
O21 C20 C19 106.4(8)
C5 O21 C20 114.9(8)
C7' C2' C3' 120.2(9)
C4' C3' C2' 122.3(9)
C3' C4' N8' 126.0(8)
C3' C4' C5' 117.3(9)
N8' C4' C5' 116.6(8)
O21' C5' C6' 118.7(9)
O21' C5' C4' 120.4(9)
C6' C5' C4' 120.8(9)
C7' C6' C5' 119.9(9)
C6' C7' C2' 119.4(9)
C4' N8' C9' 125.6(5)
C14' C9' C10' 117.5(4)
C14' C9' N8' 119.6(4)
C10' C9' N8' 123.0
C11' C10' C9' 119.0(5)
C12' C11' C10' 121.4(8)
C12' C11' Cl1' 120.4(8)
C10' C11' Cl1' 118.1(8)
C11' C12' C13' 121.2(9)
C14' C13' C12' 117.6(9)
C13' C14' C9' 123.2(8)
C13' C14' O15' 122.3(9)
C9' C14' O15' 114.4(8)
C14' O15' C16' 114.9(8)
O15' C16' C17' 112.8(9)
O18' C17' C16' 109.7(9)
C19' O18' C17' 115.6(8)
O18' C19' C20' 114.3(8)
O21' C20' C19' 106.4(8)
C5' O21' C20' 114.8(8)

loop_
_geom_bond_atom_site_label_1
_geom_bond_atom_site_label_2
_geom_bond_distance
Cl1 C2 1.733(10)
C2 C7 1.371(12)
C2 C3 1.381(11)
C3 C4 1.369(11)
C4 N8 1.376(10)
C4 C5 1.401(11)
C5 O21 1.382(10)
C5 C6 1.399(12)
C6 C7 1.371(12)
N8 C9 1.420(7)
C9 C10 1.395(7)
C9 C14 1.398(10)
C10 C11 1.386(11)
C11 C12 1.359(12)
C12 C13 1.373(12)
C13 C14 1.368(12)
C14 O15 1.413(9)
O15 C16 1.429(11)
C16 C17 1.467(12)
C17 O18 1.421(10)
O18 C19 1.418(10)
C19 C20 1.471(11)
C20 O21 1.448(11)
Cl1' C11' 1.728(10)
C2' C7' 1.372(12)
C2' C3' 1.380(12)
C3' C4' 1.360(11)
C4' N8' 1.385(10)
C4' C5' 1.401(11)
C5' O21' 1.379(10)
C5' C6' 1.395(12)
C6' C7' 1.372(12)
N8' C9' 1.42
C9' C14' 1.392(10)
C9' C10' 1.40
C10' C11' 1.379(11)
C11' C12' 1.358(12)
C12' C13' 1.377(12)
C13' C14' 1.367(11)
C14' O15' 1.420(9)
O15' C16' 1.429(11)
C16' C17' 1.462(12)
C17' O18' 1.422(11)
O18' C19' 1.418(10)
C19' C20' 1.465(11)
C20' O21' 1.452(11)

loop_
_geom_torsion_atom_site_label_1
_geom_torsion_atom_site_label_2
_geom_torsion_atom_site_label_3
_geom_torsion_atom_site_label_4
_geom_torsion
C7 C2 C3 C4 1.2(18)
Cl1 C2 C3 C4 -178.1(9)
C2 C3 C4 N8 177.7(11)
C2 C3 C4 C5 2.2(17)
C3 C4 C5 O21 175.2(10)
N8 C4 C5 O21 -0.7(16)
C3 C4 C5 C6 -3.4(17)
N8 C4 C5 C6 -179.3(10)
O21 C5 C6 C7 -177.4(10)
C4 C5 C6 C7 1.2(18)
C3 C2 C7 C6 -3.4(18)
Cl1 C2 C7 C6 175.9(9)
C5 C6 C7 C2 2.2(18)
C3 C4 N8 C9 48.7(17)
C5 C4 N8 C9 -135.8(11)
C4 N8 C9 C10 -5.4(17)
C4 N8 C9 C14 175.6(10)
C14 C9 C10 C11 -3.9(17)
N8 C9 C10 C11 177.1(10)
C9 C10 C11 C12 3.9(18)
C10 C11 C12 C13 -3.(2)
C11 C12 C13 C14 2.(2)
C12 C13 C14 C9 -2.1(18)
C12 C13 C14 O15 177.7(11)
C10 C9 C14 C13 3.1(17)
N8 C9 C14 C13 -177.8(11)
C10 C9 C14 O15 -176.7(10)
N8 C9 C14 O15 2.4(14)
C13 C14 O15 C16 59.9(13)
C9 C14 O15 C16 -120.2(10)
C14 O15 C16 C17 71.1(11)
O15 C16 C17 O18 63.6(12)
C16 C17 O18 C19 -169.5(9)
C17 O18 C19 C20 93.1(11)
O18 C19 C20 O21 64.1(12)
C6 C5 O21 C20 -102.2(11)
C4 C5 O21 C20 79.2(13)
C19 C20 O21 C5 -155.0(8)
C7' C2' C3' C4' -0.5(19)
C2' C3' C4' N8' 179.1(11)
C2' C3' C4' C5' 2.3(18)
C3' C4' C5' O21' 176.5(10)
N8' C4' C5' O21' -0.6(16)
C3' C4' C5' C6' -2.3(18)
N8' C4' C5' C6' -179.4(10)
O21' C5' C6' C7' -178.3(11)
C4' C5' C6' C7' 0.5(19)
C5' C6' C7' C2' 1.3(19)
C3' C2' C7' C6' -1.(2)
C3' C4' N8' C9' 51.7(14)
C5' C4' N8' C9' -131.6(8)
C4' N8' C9' C14' 173.6(9)
C4' N8' C9' C10' -6.9(6)
C14' C9' C10' C11' 2.2(7)
N8' C9' C10' C11' -177.3(6)
C9' C10' C11' C12' -2.9(13)
C9' C10' C11' Cl1' 179.2(4)
C10' C11' C12' C13' 2.5(19)
Cl1' C11' C12' C13' -179.7(10)
C11' C12' C13' C14' -1.3(19)
C12' C13' C14' C9' 0.6(17)
C12' C13' C14' O15' 179.4(10)
C10' C9' C14' C13' -1.1(12)
N8' C9' C14' C13' 178.4(8)
C10' C9' C14' O15' -180.0(5)
N8' C9' C14' O15' -0.4(9)
C13' C14' O15' C16' 61.6(13)
C9' C14' O15' C16' -119.5(9)
C14' O15' C16' C17' 72.2(11)
O15' C16' C17' O18' 64.1(12)
C16' C17' O18' C19' -166.9(9)
C17' O18' C19' C20' 87.5(12)
O18' C19' C20' O21' 67.0(12)
C6' C5' O21' C20' -101.2(12)
C4' C5' O21' C20' 80.0(14)
C19' C20' O21' C5' -158.0(8)
